data_7245883
loop_
_publ_author_name
'Bondarenko, Mikhail A.'
'Abramov, Pavel A.'
'Korolkov, Ilya V.'
'Bogomyakov, Artem S.'
'Sokolov, Maxim N.'
'Adonin, Sergey A.'

_publ_section_title
;
 Cu(ii) 3,5-diiodosalicylate complexes: precursor-dependent formation of
 mono-, di-, tri- and tetranuclear compounds and 1D coordination polymers
;
_journal_issue 1
_journal_name_full CrystEngComm
_journal_page_first 130
_journal_page_last 136
_journal_paper_doi 10.1039/D2CE01393B
_journal_volume 25
_journal_year 2023
_chemical_formula_sum 'C52 H36 Cu4 I8 N4 O12'
_chemical_formula_weight 2178.21
_space_group_crystal_system tetragonal
_space_group_IT_number 88
_space_group_name_Hall '-I 4ad'
_space_group_name_H-M_alt 'I 41/a :2'
_atom_sites_solution_hydrogens geom
_atom_sites_solution_primary direct
_atom_sites_solution_secondary difmap
_audit_creation_method SHELXL-2017/1
_audit_update_record
;
2022-11-03 deposited with the CCDC.	2022-11-22 downloaded from the CCDC.
;
_cell_angle_alpha 90
_cell_angle_beta 90
_cell_angle_gamma 90
_cell_formula_units_Z 4
_cell_length_a 17.3463(3)
_cell_length_b 17.3463(3)
_cell_length_c 19.8722(5)
_cell_measurement_reflns_used 6873
_cell_measurement_temperature 140(2)
_cell_measurement_theta_max 27.4690
_cell_measurement_theta_min 2.6110
_cell_volume 5979.4(2)
_computing_cell_refinement 'CrysAlisPro 1.171.38.41 (Rigaku OD, 2015)'
_computing_data_collection 'CrysAlisPro 1.171.38.41 (Rigaku OD, 2015)'
_computing_data_reduction 'CrysAlisPro 1.171.38.41 (Rigaku OD, 2015)'
_computing_molecular_graphics 'ShelXle (H\"ubschle, 2011)'
_computing_publication_material 'CIFTAB-2014 (Sheldrick, 2014)'
_computing_structure_refinement 'SHELXL-2014 (Sheldrick, 2014)'
_computing_structure_solution 'SHELXS-2014 (Sheldrick, 2014)'
_diffrn_ambient_temperature 140(2)
_diffrn_detector 'CCD plate'
_diffrn_detector_area_resol_mean 10.6168
_diffrn_detector_type AtlasS2
_diffrn_measured_fraction_theta_full 0.999
_diffrn_measured_fraction_theta_max 0.999
_diffrn_measurement_device 'four-circle diffractometer'
_diffrn_measurement_device_type 'New Xcalibur, AtlasS2'
_diffrn_measurement_method '\w scans'
_diffrn_radiation_monochromator graphite
_diffrn_radiation_probe x-ray
_diffrn_radiation_source 'fine-focus sealed tube'
_diffrn_radiation_type MoK\a
_diffrn_radiation_wavelength 0.71073
_diffrn_reflns_av_R_equivalents 0.0244
_diffrn_reflns_av_unetI/netI 0.0201
_diffrn_reflns_Laue_measured_fraction_full 0.999
_diffrn_reflns_Laue_measured_fraction_max 0.999
_diffrn_reflns_limit_h_max 17
_diffrn_reflns_limit_h_min -21
_diffrn_reflns_limit_k_max 17
_diffrn_reflns_limit_k_min -21
_diffrn_reflns_limit_l_max 24
_diffrn_reflns_limit_l_min -23
_diffrn_reflns_number 12871
_diffrn_reflns_point_group_measured_fraction_full 0.999
_diffrn_reflns_point_group_measured_fraction_max 0.999
_diffrn_reflns_theta_full 25.500
_diffrn_reflns_theta_max 25.677
_diffrn_reflns_theta_min 2.348
_diffrn_source 'sealed X-ray tube'
_exptl_absorpt_coefficient_mu 5.596
_exptl_absorpt_correction_T_max 1.00000
_exptl_absorpt_correction_T_min 0.93292
_exptl_absorpt_correction_type multi-scan
_exptl_absorpt_process_details
;
CrysAlisPro 1.171.38.41 (Rigaku Oxford Diffraction, 2015)
Empirical absorption correction using spherical harmonics,
implemented in SCALE3 ABSPACK scaling algorithm.
;
_exptl_crystal_colour dark-green
_exptl_crystal_density_diffrn 2.420
_exptl_crystal_description block
_exptl_crystal_F_000 4048
_exptl_crystal_size_max 0.300
_exptl_crystal_size_mid 0.200
_exptl_crystal_size_min 0.200
_refine_diff_density_max 2.715
_refine_diff_density_min -3.040
_refine_diff_density_rms 0.171
_refine_ls_extinction_method none
_refine_ls_goodness_of_fit_ref 1.160
_refine_ls_hydrogen_treatment constr
_refine_ls_matrix_type full
_refine_ls_number_parameters 181
_refine_ls_number_reflns 2839
_refine_ls_number_restraints 0
_refine_ls_restrained_S_all 1.160
_refine_ls_R_factor_all 0.0679
_refine_ls_R_factor_gt 0.0617
_refine_ls_shift/su_max 0.000
_refine_ls_shift/su_mean 0.000
_refine_ls_structure_factor_coef Fsqd
_refine_ls_weighting_details 'w=1/[\s^2^(Fo^2^)+259.3857P] where P=(Fo^2^+2Fc^2^)/3'
_refine_ls_weighting_scheme calc
_refine_ls_wR_factor_gt 0.1165
_refine_ls_wR_factor_ref 0.1188
_reflns_Friedel_coverage 0.000
_reflns_number_gt 2585
_reflns_number_total 2839
_reflns_threshold_expression >2\s(I)
_cod_data_source_file d2ce01393b2.cif
_cod_data_source_block BM436_a
_cod_depositor_comments 'Adding full bibliography for 7245877--7245890.cif.'
_cod_original_cell_volume 5979.4(3)
_cod_original_sg_symbol_H-M 'I 41/a'
_cod_database_code 7245883
_shelx_shelxl_version_number 2017/1
_shelx_space_group_comment
;
The symmetry employed for this shelxl refinement is uniquely defined
by the following loop, which should always be used as a source of
symmetry information in preference to the above space-group names.
They are only intended as comments.
;
_shelx_estimated_absorpt_t_min 0.285
_shelx_estimated_absorpt_t_max 0.401

loop_
_space_group_symop_operation_xyz
'x, y, z'
'-x+1/2, -y, z+1/2'
'-y+3/4, x+1/4, z+1/4'
'y+3/4, -x+3/4, z+3/4'
'x+1/2, y+1/2, z+1/2'
'-x+1, -y+1/2, z+1'
'-y+5/4, x+3/4, z+3/4'
'y+5/4, -x+5/4, z+5/4'
'-x, -y, -z'
'x-1/2, y, -z-1/2'
'y-3/4, -x-1/4, -z-1/4'
'-y-3/4, x-3/4, -z-3/4'
'-x+1/2, -y+1/2, -z+1/2'
'x, y+1/2, -z'
'y-1/4, -x+1/4, -z+1/4'
'-y-1/4, x-1/4, -z-1/4'

loop_
_atom_site_label
_atom_site_type_symbol
_atom_site_fract_x
_atom_site_fract_y
_atom_site_fract_z
_atom_site_U_iso_or_equiv
_atom_site_adp_type
_atom_site_occupancy
_atom_site_site_symmetry_order
_atom_site_calc_flag
_atom_site_refinement_flags_posn
_atom_site_refinement_flags_adp
_atom_site_refinement_flags_occupancy
_atom_site_disorder_assembly
_atom_site_disorder_group
I1 I 0.40217(6) 0.65165(6) 0.30935(4) 0.0710(3) Uani 1 1 d . . . . .
Cu1 Cu 0.48030(6) 0.62156(6) 0.54454(5) 0.0259(3) Uani 1 1 d . . . . .
N1 N 0.5714(5) 0.5753(5) 0.4971(4) 0.0316(18) Uani 1 1 d . . . . .
C1 C 0.3517(5) 0.7198(5) 0.5793(4) 0.028(2) Uani 1 1 d . . . . .
O1 O 0.3115(4) 0.7547(4) 0.6225(3) 0.0314(15) Uani 1 1 d . . . . .
C3 C 0.2576(5) 0.7608(5) 0.4943(5) 0.028(2) Uani 1 1 d . . . . .
H3 H 0.228097 0.782011 0.530057 0.034 Uiso 1 1 calc R U . . .
O3 O 0.4392(4) 0.6584(4) 0.4629(3) 0.0342(15) Uani 1 1 d . . . . .
I2 I 0.12432(4) 0.81982(4) 0.40887(3) 0.0413(2) Uani 1 1 d . . . . .
C2 C 0.3271(5) 0.7250(5) 0.5080(4) 0.0244(19) Uani 1 1 d . . . . .
O2 O 0.4107(4) 0.6818(4) 0.5972(3) 0.0299(14) Uani 1 1 d . . . . .
C7 C 0.3727(6) 0.6919(5) 0.4555(4) 0.031(2) Uani 1 1 d . . . . .
C6 C 0.3410(6) 0.6981(6) 0.3897(5) 0.036(2) Uani 1 1 d . . . . .
C5 C 0.2707(6) 0.7335(6) 0.3767(5) 0.037(2) Uani 1 1 d . . . . .
H5 H 0.250650 0.735212 0.332266 0.045 Uiso 1 1 calc R U . . .
C4 C 0.2307(5) 0.7659(6) 0.4291(5) 0.031(2) Uani 1 1 d . . . . .
C9 C 0.6548(6) 0.5676(6) 0.4006(5) 0.041(3) Uani 1 1 d . . . . .
C8 C 0.6713(8) 0.5932(7) 0.3311(6) 0.055(3) Uani 1 1 d . . . . .
H8A H 0.725659 0.607982 0.327394 0.082 Uiso 1 1 calc R U . . .
H8B H 0.638709 0.637652 0.320043 0.082 Uiso 1 1 calc R U . . .
H8C H 0.660372 0.551069 0.299653 0.082 Uiso 1 1 calc R U . . .
C10 C 0.5901(6) 0.5984(6) 0.4350(5) 0.038(2) Uani 1 1 d . . . . .
H10 H 0.559352 0.636331 0.413354 0.046 Uiso 1 1 calc R U . . .
C11 C 0.6165(6) 0.5214(6) 0.5270(6) 0.037(2) Uani 1 1 d . . . . .
H11 H 0.603124 0.504241 0.570925 0.045 Uiso 1 1 calc R U . . .
C12 C 0.6799(7) 0.4909(7) 0.4971(6) 0.047(3) Uani 1 1 d . . . . .
H12 H 0.710244 0.453388 0.519747 0.056 Uiso 1 1 calc R U . . .
C13 C 0.6990(7) 0.5149(6) 0.4345(6) 0.046(3) Uani 1 1 d . . . . .
H13 H 0.743894 0.494706 0.413545 0.056 Uiso 1 1 calc R U . . .

loop_
_atom_site_aniso_label
_atom_site_aniso_U_11
_atom_site_aniso_U_22
_atom_site_aniso_U_33
_atom_site_aniso_U_23
_atom_site_aniso_U_13
_atom_site_aniso_U_12
I1 0.0906(7) 0.1005(8) 0.0218(4) -0.0064(4) 0.0015(4) 0.0511(6)
Cu1 0.0320(6) 0.0249(6) 0.0207(5) -0.0016(4) -0.0004(5) 0.0001(5)
N1 0.036(5) 0.030(4) 0.029(4) -0.009(3) -0.001(3) -0.009(4)
C1 0.032(5) 0.026(5) 0.024(5) 0.000(4) 0.002(4) -0.007(4)
O1 0.026(3) 0.046(4) 0.022(3) -0.005(3) 0.000(3) 0.000(3)
C3 0.032(5) 0.028(5) 0.026(5) -0.001(4) 0.004(4) -0.003(4)
O3 0.042(4) 0.039(4) 0.022(3) 0.001(3) 0.003(3) 0.011(3)
I2 0.0355(4) 0.0521(4) 0.0363(4) 0.0026(3) -0.0084(3) 0.0040(3)
C2 0.028(5) 0.026(5) 0.019(4) -0.001(3) -0.002(4) -0.002(4)
O2 0.032(3) 0.035(4) 0.023(3) -0.005(3) 0.000(3) 0.003(3)
C7 0.044(6) 0.028(5) 0.020(4) 0.001(4) -0.004(4) 0.001(4)
C6 0.052(6) 0.036(5) 0.021(5) 0.001(4) 0.005(4) 0.010(5)
C5 0.052(7) 0.039(6) 0.020(5) 0.001(4) -0.003(4) -0.001(5)
C4 0.028(5) 0.033(5) 0.033(5) 0.004(4) -0.007(4) -0.003(4)
C9 0.043(6) 0.048(6) 0.033(5) -0.021(5) 0.000(5) -0.017(5)
C8 0.056(8) 0.056(8) 0.052(7) -0.008(6) -0.001(6) 0.004(6)
C10 0.039(6) 0.041(6) 0.035(6) -0.014(5) 0.002(4) -0.012(5)
C11 0.036(6) 0.029(5) 0.047(6) -0.007(5) -0.003(5) -0.001(4)
C12 0.042(6) 0.044(6) 0.055(7) -0.008(6) -0.002(5) 0.000(5)
C13 0.039(6) 0.038(6) 0.061(8) -0.020(6) -0.006(6) 0.002(5)

loop_
_atom_type_symbol
_atom_type_description
_atom_type_scat_dispersion_real
_atom_type_scat_dispersion_imag
_atom_type_scat_source
C C 0.0033 0.0016 'International Tables Vol C Tables 4.2.6.8 and 6.1.1.4'
H H 0.0000 0.0000 'International Tables Vol C Tables 4.2.6.8 and 6.1.1.4'
N N 0.0061 0.0033 'International Tables Vol C Tables 4.2.6.8 and 6.1.1.4'
O O 0.0106 0.0060 'International Tables Vol C Tables 4.2.6.8 and 6.1.1.4'
Cu Cu 0.3201 1.2651 'International Tables Vol C Tables 4.2.6.8 and 6.1.1.4'
I I -0.4742 1.8119 'International Tables Vol C Tables 4.2.6.8 and 6.1.1.4'

loop_
_geom_angle_atom_site_label_1
_geom_angle_atom_site_label_2
_geom_angle_atom_site_label_3
_geom_angle
_geom_angle_site_symmetry_1
_geom_angle_site_symmetry_3
_geom_angle_publ_flag
O3 Cu1 O2 92.7(3) . . ?
O3 Cu1 O1 162.0(3) . 12_767 ?
O2 Cu1 O1 85.1(3) . 12_767 ?
O3 Cu1 N1 91.7(3) . . ?
O2 Cu1 N1 166.9(3) . . ?
O1 Cu1 N1 94.4(3) 12_767 . ?
C10 N1 C11 118.1(9) . . ?
C10 N1 Cu1 120.3(7) . . ?
C11 N1 Cu1 121.6(7) . . ?
O1 C1 O2 120.3(8) . . ?
O1 C1 C2 117.6(8) . . ?
O2 C1 C2 122.1(8) . . ?
C1 O1 Cu1 109.9(6) . 15_566 ?
C4 C3 C2 120.6(9) . . ?
C4 C3 H3 119.7 . . ?
C2 C3 H3 119.7 . . ?
C7 O3 Cu1 125.8(6) . . ?
C3 C2 C7 121.2(8) . . ?
C3 C2 C1 117.8(8) . . ?
C7 C2 C1 121.0(8) . . ?
C1 O2 Cu1 129.9(6) . . ?
O3 C7 C6 118.8(9) . . ?
O3 C7 C2 126.0(8) . . ?
C6 C7 C2 115.2(9) . . ?
C5 C6 C7 123.0(9) . . ?
C5 C6 I1 118.5(7) . . ?
C7 C6 I1 118.6(7) . . ?
C4 C5 C6 119.0(9) . . ?
C4 C5 H5 120.5 . . ?
C6 C5 H5 120.5 . . ?
C5 C4 C3 121.0(9) . . ?
C5 C4 I2 118.7(7) . . ?
C3 C4 I2 120.3(7) . . ?
C13 C9 C10 117.2(10) . . ?
C13 C9 C8 123.5(11) . . ?
C10 C9 C8 119.3(11) . . ?
C9 C8 H8A 109.5 . . ?
C9 C8 H8B 109.5 . . ?
H8A C8 H8B 109.5 . . ?
C9 C8 H8C 109.5 . . ?
H8A C8 H8C 109.5 . . ?
H8B C8 H8C 109.5 . . ?
N1 C10 C9 121.6(11) . . ?
N1 C10 H10 119.2 . . ?
C9 C10 H10 119.2 . . ?
N1 C11 C12 122.9(11) . . ?
N1 C11 H11 118.5 . . ?
C12 C11 H11 118.5 . . ?
C13 C12 C11 118.8(12) . . ?
C13 C12 H12 120.6 . . ?
C11 C12 H12 120.6 . . ?
C12 C13 C9 121.4(11) . . ?
C12 C13 H13 119.3 . . ?
C9 C13 H13 119.3 . . ?

loop_
_geom_bond_atom_site_label_1
_geom_bond_atom_site_label_2
_geom_bond_distance
_geom_bond_site_symmetry_2
_geom_bond_publ_flag
I1 C6 2.080(10) . ?
Cu1 O3 1.884(6) . ?
Cu1 O2 1.909(6) . ?
Cu1 O1 1.967(6) 12_767 ?
Cu1 N1 2.008(8) . ?
N1 C10 1.339(13) . ?
N1 C11 1.356(13) . ?
C1 O1 1.262(11) . ?
C1 O2 1.268(11) . ?
C1 C2 1.481(12) . ?
C3 C4 1.380(13) . ?
C3 C2 1.384(13) . ?
C3 H3 0.9500 . ?
O3 C7 1.300(12) . ?
I2 C4 2.107(9) . ?
C2 C7 1.431(13) . ?
C7 C6 1.422(13) . ?
C6 C5 1.389(15) . ?
C5 C4 1.372(14) . ?
C5 H5 0.9500 . ?
C9 C13 1.370(16) . ?
C9 C10 1.418(15) . ?
C9 C8 1.479(16) . ?
C8 H8A 0.9800 . ?
C8 H8B 0.9800 . ?
C8 H8C 0.9800 . ?
C10 H10 0.9500 . ?
C11 C12 1.357(15) . ?
C11 H11 0.9500 . ?
C12 C13 1.355(17) . ?
C12 H12 0.9500 . ?
C13 H13 0.9500 . ?
